data_1531082
loop_
_publ_author_name
'Artioli, G.'
'Geiger, C.A.'
'Dapiaggi, M.'

_publ_section_title
;
 The crystal chemistry of julgoldite-Fe(3+) from Bombay, India, studied
 using synchrotron x-ray powder diffraction and (57)Fe Moessbauer
 spectroscopy
;
_journal_name_full 'American Mineralogist'
_journal_page_first 1084
_journal_page_last 1090
_journal_volume 88
_journal_year 2003
_chemical_formula_sum 'Al1.1 Ca8 Fe10.7 H14 Mg0.2 O56 Si12'
_chemical_name_systematic 'Ca8 (Fe2.7 Al1.1 Mg0.2) Fe8 Si12 O42 (O H)14'
_space_group_IT_number 12
_symmetry_space_group_name_Hall '-A 2y'
_symmetry_space_group_name_H-M 'A 1 2/m 1'
_cell_angle_alpha 90
_cell_angle_beta 97.498
_cell_angle_gamma 90
_cell_formula_units_Z 1
_cell_length_a 8.8879
_cell_length_b 6.058
_cell_length_c 19.3321
_cell_volume 1031.996
_citation_journal_id_ASTM AMMIAY
_cod_data_source_file Artioli_AMMIAY_2003_1792.cif
_cod_data_source_block H14Al1.1Ca8Fe10.7Mg0.2O56Si12
_cod_original_sg_symbol_Hall '-C 2y (z,y,-x)'
_cod_original_formula_sum 'H14 Al1.1 Ca8 Fe10.7 Mg0.2 O56 Si12'
_cod_database_code 1531082

loop_
_symmetry_equiv_pos_as_xyz
x,y,z
-x,y,-z
-x,-y,-z
x,-y,z
x,y+1/2,z+1/2
-x,y+1/2,-z+1/2
-x,-y+1/2,-z+1/2
x,-y+1/2,z+1/2

loop_
_atom_site_label
_atom_site_type_symbol
_atom_site_fract_x
_atom_site_fract_y
_atom_site_fract_z
_atom_site_occupancy
_atom_site_U_iso_or_equiv
O10 O-2 0.07 0 0.3138 1 0.0
O5 O-2 0.116 0 0.452 1 0.0
O6 O-2 0.373 0.5 0.043 1 0.0
O11 O-2 0.509 0.5 0.322 1 0.0
Fe1 Fe+2 0.5 0.25 0.25 0.675 0.0
O7 O-2 0.388 0 0.035 1 0.0
Fe2 Fe+3 0.2532 0.25 0.4956 1 0.0
O8 O-2 0.038 0 0.1811 1 0.0
Mg1 Mg+2 0.5 0.25 0.25 0.05 0.0
O1 O-2 0.132 0.233 0.0793 1 0.0
O4 O-2 0.123 0.5 0.443 1 0.0
Si3 Si+4 0.468 0 0.404 1 0.0
Si2 Si+4 0.168 0 0.2479 1 0.0
O9 O-2 0.464 0.5 0.1718 1 0.0
Si1 Si+4 0.049 0 0.09776 1 0.0
O3 O-2 0.37 0.228 0.4102 1 0.0
Ca2 Ca+2 0.1819 0.5 0.1534 1 0.0
Al1 Al+3 0.5 0.25 0.25 0.275 0.0
Ca1 Ca+2 0.258 0.5 0.3392 1 0.0
O2 O-2 0.269 0.224 0.2458 1 0.0
